data_1569507
loop_
_publ_author_name
'Paul, Shashwati'
'Adelfinsky, Daniel'
'Salome, Christophe'
'Fessard, Thomas'
'Brown, M. Kevin'

_publ_section_title
;
 2,5-disubstituted bicyclo[2.1.1]hexanes as rigidified cyclopentane
 variants.
;
_journal_issue 30
_journal_name_full 'Chemical science'
_journal_page_first 8070
_journal_page_last 8075
_journal_paper_doi 10.1039/d3sc02695g
_journal_volume 14
_journal_year 2023
_chemical_formula_moiety 'C22 H20 N2 O'
_chemical_formula_sum 'C22 H20 N2 O'
_chemical_formula_weight 328.40
_space_group_crystal_system triclinic
_space_group_IT_number 2
_space_group_name_Hall '-P 1'
_space_group_name_H-M_alt 'P -1'
_atom_sites_solution_hydrogens geom
_atom_sites_solution_primary dual
_audit_creation_date 2021-05-17
_audit_creation_method
;
Olex2 1.3
(compiled 2020.11.12 svn.r5f609507 for OlexSys, GUI svn.r6272)
;
_audit_update_record
;
2023-05-19 deposited with the CCDC.	2023-07-06 downloaded from the CCDC.
;
_cell_angle_alpha 71.2030(10)
_cell_angle_beta 79.0020(10)
_cell_angle_gamma 83.4110(10)
_cell_formula_units_Z 2
_cell_length_a 7.2901(2)
_cell_length_b 10.5132(3)
_cell_length_c 11.8680(4)
_cell_measurement_reflns_used 9920
_cell_measurement_temperature 143.0
_cell_measurement_theta_max 27.36
_cell_measurement_theta_min 2.85
_cell_volume 843.87(4)
_computing_cell_refinement 'SAINT V8.40B (?, 2016)'
_computing_data_reduction 'SAINT V8.40B (?, 2016)'
_computing_molecular_graphics 'Olex2 1.3 (Dolomanov et al., 2009)'
_computing_publication_material 'Olex2 1.3 (Dolomanov et al., 2009)'
_computing_structure_refinement 'XL  (Sheldrick, 2008)'
_computing_structure_solution 'SHELXT 2018/2 (Sheldrick, 2018)'
_diffrn_ambient_temperature 143.0
_diffrn_measured_fraction_theta_full 1.000
_diffrn_measured_fraction_theta_max 1.000
_diffrn_measurement_device_type 'Bruker VENTURE D8'
_diffrn_measurement_method '\f and \w scans'
_diffrn_radiation_type MoK\a
_diffrn_radiation_wavelength 0.71073
_diffrn_reflns_av_R_equivalents 0.0676
_diffrn_reflns_av_unetI/netI 0.0267
_diffrn_reflns_Laue_measured_fraction_full 1.000
_diffrn_reflns_Laue_measured_fraction_max 1.000
_diffrn_reflns_limit_h_max 9
_diffrn_reflns_limit_h_min -9
_diffrn_reflns_limit_k_max 13
_diffrn_reflns_limit_k_min -13
_diffrn_reflns_limit_l_max 15
_diffrn_reflns_limit_l_min -15
_diffrn_reflns_number 57033
_diffrn_reflns_point_group_measured_fraction_full 1.000
_diffrn_reflns_point_group_measured_fraction_max 1.000
_diffrn_reflns_theta_full 25.242
_diffrn_reflns_theta_max 27.484
_diffrn_reflns_theta_min 2.050
_diffrn_source_current 1.4
_diffrn_source_power 0.07
_diffrn_source_voltage 50.0
_diffrn_standards_number 0
_exptl_absorpt_coefficient_mu 0.080
_exptl_absorpt_correction_T_max 0.7456
_exptl_absorpt_correction_T_min 0.7177
_exptl_absorpt_correction_type multi-scan
_exptl_absorpt_process_details 'SADABS-2016/2 (Bruker,2016/2)'
_exptl_crystal_colour colourless
_exptl_crystal_colour_primary colourless
_exptl_crystal_density_diffrn 1.292
_exptl_crystal_description block
_exptl_crystal_F_000 348
_exptl_crystal_preparation synthesized
_exptl_crystal_recrystallization_method 'Slow evaporation of a mixture of ethyl acetate and pentane'
_exptl_crystal_size_max 0.19
_exptl_crystal_size_mid 0.14
_exptl_crystal_size_min 0.13
_refine_diff_density_max 0.342
_refine_diff_density_min -0.285
_refine_diff_density_rms 0.052
_refine_ls_extinction_method none
_refine_ls_goodness_of_fit_ref 1.024
_refine_ls_hydrogen_treatment constr
_refine_ls_matrix_type full
_refine_ls_number_parameters 242
_refine_ls_number_reflns 3879
_refine_ls_number_restraints 11
_refine_ls_restrained_S_all 1.026
_refine_ls_R_factor_all 0.0645
_refine_ls_R_factor_gt 0.0466
_refine_ls_shift/su_max 0.000
_refine_ls_shift/su_mean 0.000
_refine_ls_structure_factor_coef Fsqd
_refine_ls_weighting_details 'w=1/[\s^2^(Fo^2^)+(0.0579P)^2^+0.3404P] where P=(Fo^2^+2Fc^2^)/3'
_refine_ls_weighting_scheme calc
_refine_ls_wR_factor_gt 0.1149
_refine_ls_wR_factor_ref 0.1246
_reflns_Friedel_coverage 0.000
_reflns_number_gt 3014
_reflns_number_total 3879
_reflns_threshold_expression 'I > 2\s(I)'
_cod_data_source_file d3sc02695g2.cif
_cod_data_source_block mo_21144_0m
_cod_depositor_comments 'Adding full bibliography for 1569507.cif.'
_cod_database_code 1569507
_shelx_shelxl_version_number 2018/3
_shelx_space_group_comment
;
The symmetry employed for this shelxl refinement is uniquely defined
by the following loop, which should always be used as a source of
symmetry information in preference to the above space-group names.
They are only intended as comments.
;
_shelx_estimated_absorpt_t_max 0.990
_shelx_estimated_absorpt_t_min 0.985
_olex2_refinement_description
;
1. Fixed Uiso
 At 1.2 times of:
  All C(H) groups, All C(H,H) groups, All N(H) groups
2. Restrained distances
 C6-C5 \\sim C6-C5A
 with sigma of 0.02
 C1-C3 \\sim C1A-C3A
 with sigma of 0.04
 C6-C1 \\sim C6-C1A
 with sigma of 0.02
 C2-C4 \\sim C2A-C4A
 with sigma of 0.04
 C5-C4 \\sim C5A-C4A
 with sigma of 0.02
 C1-C2 \\sim C1A-C2A
 with sigma of 0.02
 C3-C2 \\sim C3A-C2A
 with sigma of 0.02
 C3-C4 \\sim C3A-C4A
 with sigma of 0.02
 C6-C2 \\sim C6-C2A
 with sigma of 0.04
 C6-C4 \\sim C6-C4A
 with sigma of 0.04
 C5-C3 \\sim C5A-C3A
 with sigma of 0.04
3. Uiso/Uaniso restraints and constraints
Uanis(C3A) = Uanis(C3)
Uanis(C5A) = Uanis(C5)
Uanis(C1A) = Uanis(C1)
Uanis(C4) = Uanis(C4A)
Uanis(C2A) = Uanis(C2)
4. Others
 Sof(C5A)=Sof(H5A)=Sof(C4A)=Sof(H4A)=Sof(C3A)=Sof(H3A)=Sof(C2A)=Sof(H2A)=
 Sof(C1A)=Sof(H1AA)=1-FVAR(1)
 Sof(C5)=Sof(H5)=Sof(C1)=Sof(H1A)=Sof(C3)=Sof(H3)=Sof(C2)=Sof(H2)=Sof(C4)=
 Sof(H4)=FVAR(1)
5.a Ternary CH refined with riding coordinates:
 C12(H12), C7(H7), C11(H11), C9(H9)
5.b Secondary CH2 refined with riding coordinates:
 C8(H8A,H8B), C10(H10A,H10B)
5.c Aromatic/amide H refined with riding coordinates:
 N1(H1), C15(H15), C17(H17), C20(H20), C16(H16), C21(H21), C22(H22), C5(H5),
 C1(H1A), C3(H3), C2(H2), C4(H4), C5A(H5A), C4A(H4A), C3A(H3A), C2A(H2A),
 C1A(H1AA)
;
_olex2_submission_original_sample_id SHP-II-171
_olex2_submission_special_instructions 'No special instructions were received'

loop_
_space_group_symop_operation_xyz
'x, y, z'
'-x, -y, -z'

loop_
_atom_site_label
_atom_site_type_symbol
_atom_site_fract_x
_atom_site_fract_y
_atom_site_fract_z
_atom_site_U_iso_or_equiv
_atom_site_adp_type
_atom_site_occupancy
_atom_site_site_symmetry_order
_atom_site_calc_flag
_atom_site_refinement_flags_posn
_atom_site_refinement_flags_adp
_atom_site_refinement_flags_occupancy
_atom_site_disorder_assembly
_atom_site_disorder_group
O1 O 0.65680(16) 0.71456(11) 0.87180(10) 0.0353(3) Uani 1 1 d . . . . .
N1 N 0.58854(17) 0.53163(11) 0.82803(11) 0.0260(3) Uani 1 1 d . . . . .
H1 H 0.502116 0.500714 0.802759 0.031 Uiso 1 1 calc R U . . .
N2 N 0.57374(17) 0.28160(12) 0.82354(12) 0.0283(3) Uani 1 1 d . . . . .
C14 C 0.7499(2) 0.44710(14) 0.84762(12) 0.0233(3) Uani 1 1 d . . . . .
C19 C 0.73558(19) 0.31209(14) 0.84847(12) 0.0228(3) Uani 1 1 d . . . . .
C18 C 0.8880(2) 0.21691(14) 0.87374(12) 0.0243(3) Uani 1 1 d . . . . .
C13 C 0.5477(2) 0.65575(14) 0.84299(12) 0.0258(3) Uani 1 1 d . . . . .
C15 C 0.9129(2) 0.48332(15) 0.86747(13) 0.0281(3) Uani 1 1 d . . . . .
H15 H 0.924868 0.573545 0.864141 0.034 Uiso 1 1 calc R U . . .
C17 C 1.0516(2) 0.25691(15) 0.89705(13) 0.0290(3) Uani 1 1 d . . . . .
H17 H 1.153672 0.193316 0.915647 0.035 Uiso 1 1 calc R U . . .
C20 C 0.8646(2) 0.08457(15) 0.87533(14) 0.0304(3) Uani 1 1 d . . . . .
H20 H 0.962877 0.017098 0.892069 0.037 Uiso 1 1 calc R U . . .
C12 C 0.3499(2) 0.71075(14) 0.82647(13) 0.0259(3) Uani 1 1 d . . . . .
H12 H 0.259684 0.658695 0.896188 0.031 Uiso 1 1 calc R U . . .
C7 C 0.4086(2) 0.83345(14) 0.61101(13) 0.0272(3) Uani 1 1 d . . . . .
H7 H 0.338656 0.887570 0.544754 0.033 Uiso 1 1 calc R U . . .
C16 C 1.0630(2) 0.38648(16) 0.89286(14) 0.0303(3) Uani 1 1 d . . . . .
H16 H 1.174611 0.412635 0.907364 0.036 Uiso 1 1 calc R U . . .
C8 C 0.4319(2) 0.92669(15) 0.68580(13) 0.0301(3) Uani 1 1 d . . . . .
H8A H 0.562568 0.922189 0.699615 0.036 Uiso 1 1 calc R U . . .
H8B H 0.391595 1.021368 0.646632 0.036 Uiso 1 1 calc R U . . .
C6 C 0.5819(2) 0.76798(15) 0.55435(13) 0.0292(3) Uani 1 1 d D . . . .
C11 C 0.2711(2) 0.73680(15) 0.70743(14) 0.0277(3) Uani 1 1 d . . . . .
H11 H 0.224538 0.660907 0.689193 0.033 Uiso 1 1 calc R U . . .
C9 C 0.2997(2) 0.86315(14) 0.80267(14) 0.0290(3) Uani 1 1 d . . . . .
H9 H 0.280289 0.902699 0.870521 0.035 Uiso 1 1 calc R U . . .
C21 C 0.7017(2) 0.05372(15) 0.85292(15) 0.0341(4) Uani 1 1 d . . . . .
H21 H 0.683523 -0.035292 0.855516 0.041 Uiso 1 1 calc R U . . .
C10 C 0.1301(2) 0.83889(15) 0.75354(14) 0.0317(3) Uani 1 1 d . . . . .
H10A H 0.087106 0.916757 0.689286 0.038 Uiso 1 1 calc R U . . .
H10B H 0.024691 0.797969 0.816147 0.038 Uiso 1 1 calc R U . . .
C22 C 0.5608(2) 0.15663(16) 0.82585(15) 0.0337(4) Uani 1 1 d . . . . .
H22 H 0.448997 0.134759 0.808038 0.040 Uiso 1 1 calc R U . . .
C5 C 0.7632(5) 0.786(3) 0.562(2) 0.0425(8) Uani 0.856(13) 1 d D . P A 1
H5 H 0.786762 0.839399 0.608329 0.051 Uiso 0.856(13) 1 calc R U P A 1
C1 C 0.5507(6) 0.6921(3) 0.4829(2) 0.0343(6) Uani 0.856(13) 1 d D . P A 1
H1A H 0.426399 0.680339 0.476161 0.041 Uiso 0.856(13) 1 calc R U P A 1
C3 C 0.8818(7) 0.6505(4) 0.4306(2) 0.0413(10) Uani 0.856(13) 1 d D . P A 1
H3 H 0.984685 0.610663 0.388971 0.050 Uiso 0.856(13) 1 calc R U P A 1
C2 C 0.7015(7) 0.6336(3) 0.4216(2) 0.0415(8) Uani 0.856(13) 1 d D . P A 1
H2 H 0.679645 0.581955 0.373357 0.050 Uiso 0.856(13) 1 calc R U P A 1
C4 C 0.9117(5) 0.7255(5) 0.5004(3) 0.0493(9) Uani 0.856(13) 1 d D . P A 1
H4 H 1.036356 0.736374 0.506969 0.059 Uiso 0.856(13) 1 calc R U P A 1
C5A C 0.761(3) 0.793(17) 0.564(14) 0.0425(8) Uani 0.144(13) 1 d D . P A 2
H5A H 0.764138 0.838634 0.620182 0.051 Uiso 0.144(13) 1 calc R U P A 2
C4A C 0.939(3) 0.762(3) 0.504(3) 0.0493(9) Uani 0.144(13) 1 d D . P A 2
H4A H 1.048222 0.798601 0.509870 0.059 Uiso 0.144(13) 1 calc R U P A 2
C3A C 0.946(3) 0.676(2) 0.4358(17) 0.0413(10) Uani 0.144(13) 1 d D . P A 2
H3A H 1.059082 0.651765 0.391331 0.050 Uiso 0.144(13) 1 calc R U P A 2
C2A C 0.776(4) 0.6295(19) 0.4372(19) 0.0415(8) Uani 0.144(13) 1 d D . P A 2
H2A H 0.775678 0.561160 0.400843 0.050 Uiso 0.144(13) 1 calc R U P A 2
C1A C 0.610(3) 0.6758(19) 0.4878(18) 0.0343(6) Uani 0.144(13) 1 d D . P A 2
H1AA H 0.501190 0.642539 0.477364 0.041 Uiso 0.144(13) 1 calc R U P A 2

loop_
_atom_site_aniso_label
_atom_site_aniso_U_11
_atom_site_aniso_U_22
_atom_site_aniso_U_33
_atom_site_aniso_U_23
_atom_site_aniso_U_13
_atom_site_aniso_U_12
O1 0.0441(7) 0.0252(5) 0.0412(6) -0.0125(5) -0.0155(5) 0.0000(5)
N1 0.0287(7) 0.0203(6) 0.0299(6) -0.0081(5) -0.0077(5) 0.0010(5)
N2 0.0258(6) 0.0271(6) 0.0351(7) -0.0135(5) -0.0075(5) 0.0021(5)
C14 0.0272(7) 0.0212(7) 0.0194(6) -0.0048(5) -0.0027(5) 0.0003(5)
C19 0.0245(7) 0.0224(7) 0.0208(6) -0.0067(5) -0.0030(5) -0.0001(5)
C18 0.0253(7) 0.0252(7) 0.0222(7) -0.0090(6) -0.0026(5) 0.0024(6)
C13 0.0363(8) 0.0202(7) 0.0196(6) -0.0044(5) -0.0050(6) -0.0005(6)
C15 0.0322(8) 0.0236(7) 0.0275(7) -0.0064(6) -0.0023(6) -0.0061(6)
C17 0.0244(7) 0.0329(8) 0.0287(7) -0.0096(6) -0.0055(6) 0.0047(6)
C20 0.0338(8) 0.0267(7) 0.0320(8) -0.0126(6) -0.0079(6) 0.0085(6)
C12 0.0337(8) 0.0182(6) 0.0235(7) -0.0056(5) -0.0005(6) -0.0009(6)
C7 0.0313(8) 0.0264(7) 0.0216(7) -0.0036(6) -0.0059(6) -0.0011(6)
C16 0.0241(7) 0.0364(8) 0.0310(8) -0.0096(7) -0.0047(6) -0.0065(6)
C8 0.0359(9) 0.0234(7) 0.0288(8) -0.0052(6) -0.0049(6) -0.0016(6)
C6 0.0378(9) 0.0254(7) 0.0185(7) -0.0001(6) -0.0035(6) 0.0002(6)
C11 0.0267(8) 0.0252(7) 0.0324(8) -0.0099(6) -0.0059(6) -0.0012(6)
C9 0.0369(8) 0.0196(7) 0.0292(7) -0.0085(6) -0.0016(6) -0.0005(6)
C21 0.0407(9) 0.0243(7) 0.0425(9) -0.0174(7) -0.0086(7) 0.0014(6)
C10 0.0344(8) 0.0243(7) 0.0340(8) -0.0086(6) -0.0044(6) 0.0046(6)
C22 0.0312(8) 0.0309(8) 0.0458(9) -0.0194(7) -0.0094(7) -0.0013(6)
C5 0.0357(9) 0.060(3) 0.0314(11) -0.0146(13) -0.0081(8) 0.0064(10)
C1 0.0332(17) 0.0344(11) 0.0344(9) -0.0127(9) -0.0009(11) 0.0005(11)
C3 0.034(2) 0.0497(15) 0.0298(9) -0.0067(9) 0.0054(13) 0.0070(13)
C2 0.045(2) 0.0420(11) 0.0366(11) -0.0169(9) 0.0009(12) 0.0015(12)
C4 0.0329(14) 0.074(3) 0.0367(11) -0.0152(16) -0.0072(10) 0.0094(14)
C5A 0.0357(9) 0.060(3) 0.0314(11) -0.0146(13) -0.0081(8) 0.0064(10)
C4A 0.0329(14) 0.074(3) 0.0367(11) -0.0152(16) -0.0072(10) 0.0094(14)
C3A 0.034(2) 0.0497(15) 0.0298(9) -0.0067(9) 0.0054(13) 0.0070(13)
C2A 0.045(2) 0.0420(11) 0.0366(11) -0.0169(9) 0.0009(12) 0.0015(12)
C1A 0.0332(17) 0.0344(11) 0.0344(9) -0.0127(9) -0.0009(11) 0.0005(11)

loop_
_atom_type_symbol
_atom_type_description
_atom_type_scat_dispersion_real
_atom_type_scat_dispersion_imag
_atom_type_scat_source
C C 0.0033 0.0016 'International Tables Vol C Tables 4.2.6.8 and 6.1.1.4'
H H 0.0000 0.0000 'International Tables Vol C Tables 4.2.6.8 and 6.1.1.4'
N N 0.0061 0.0033 'International Tables Vol C Tables 4.2.6.8 and 6.1.1.4'
O O 0.0106 0.0060 'International Tables Vol C Tables 4.2.6.8 and 6.1.1.4'

loop_
_geom_angle_atom_site_label_1
_geom_angle_atom_site_label_2
_geom_angle_atom_site_label_3
_geom_angle
_geom_angle_site_symmetry_1
_geom_angle_site_symmetry_3
_geom_angle_publ_flag
C14 N1 H1 115.8 . . ?
C13 N1 H1 115.8 . . ?
C13 N1 C14 128.46(13) . . ?
C22 N2 C19 117.34(13) . . ?
N1 C14 C19 115.03(12) . . ?
C15 C14 N1 125.37(13) . . ?
C15 C14 C19 119.59(13) . . ?
N2 C19 C14 117.73(12) . . ?
N2 C19 C18 122.92(13) . . ?
C18 C19 C14 119.34(13) . . ?
C17 C18 C19 119.46(13) . . ?
C17 C18 C20 123.72(13) . . ?
C20 C18 C19 116.82(13) . . ?
O1 C13 N1 123.40(14) . . ?
O1 C13 C12 122.98(13) . . ?
N1 C13 C12 113.55(12) . . ?
C14 C15 H15 120.0 . . ?
C14 C15 C16 120.02(13) . . ?
C16 C15 H15 120.0 . . ?
C18 C17 H17 120.0 . . ?
C16 C17 C18 119.92(14) . . ?
C16 C17 H17 120.0 . . ?
C18 C20 H20 119.9 . . ?
C21 C20 C18 120.14(14) . . ?
C21 C20 H20 119.9 . . ?
C13 C12 H12 109.4 . . ?
C13 C12 C11 123.73(12) . . ?
C13 C12 C9 119.59(12) . . ?
C11 C12 H12 109.4 . . ?
C9 C12 H12 109.4 . . ?
C9 C12 C11 82.70(11) . . ?
C8 C7 H7 107.6 . . ?
C6 C7 H7 107.6 . . ?
C6 C7 C8 118.96(13) . . ?
C6 C7 C11 116.17(12) . . ?
C11 C7 H7 107.6 . . ?
C11 C7 C8 98.23(11) . . ?
C15 C16 H16 119.2 . . ?
C17 C16 C15 121.62(14) . . ?
C17 C16 H16 119.2 . . ?
C7 C8 H8A 111.7 . . ?
C7 C8 H8B 111.7 . . ?
H8A C8 H8B 109.5 . . ?
C9 C8 C7 100.12(11) . . ?
C9 C8 H8A 111.7 . . ?
C9 C8 H8B 111.7 . . ?
C5 C6 C7 124.7(3) . . ?
C5 C6 C1 119.4(3) . . ?
C1 C6 C7 115.7(2) . . ?
C5A C6 C7 121.8(17) . . ?
C5A C6 C1A 105(2) . . ?
C1A C6 C7 133.5(9) . . ?
C12 C11 H11 120.2 . . ?
C7 C11 C12 103.81(12) . . ?
C7 C11 H11 120.2 . . ?
C7 C11 C10 100.77(12) . . ?
C10 C11 C12 84.91(11) . . ?
C10 C11 H11 120.2 . . ?
C12 C9 H9 120.1 . . ?
C8 C9 C12 102.86(12) . . ?
C8 C9 H9 120.1 . . ?
C8 C9 C10 101.44(12) . . ?
C10 C9 C12 85.70(11) . . ?
C10 C9 H9 120.1 . . ?
C20 C21 H21 120.8 . . ?
C20 C21 C22 118.44(14) . . ?
C22 C21 H21 120.8 . . ?
C11 C10 H10A 114.8 . . ?
C11 C10 H10B 114.8 . . ?
C9 C10 C11 82.96(11) . . ?
C9 C10 H10A 114.8 . . ?
C9 C10 H10B 114.8 . . ?
H10A C10 H10B 111.9 . . ?
N2 C22 C21 124.31(14) . . ?
N2 C22 H22 117.8 . . ?
C21 C22 H22 117.8 . . ?
C6 C5 H5 120.4 . . ?
C6 C5 C4 119.2(4) . . ?
C4 C5 H5 120.4 . . ?
C6 C1 H1A 119.9 . . ?
C2 C1 C6 120.2(2) . . ?
C2 C1 H1A 119.9 . . ?
C2 C3 H3 120.3 . . ?
C4 C3 H3 120.3 . . ?
C4 C3 C2 119.4(2) . . ?
C1 C2 H2 119.9 . . ?
C3 C2 C1 120.2(2) . . ?
C3 C2 H2 119.9 . . ?
C5 C4 H4 119.2 . . ?
C3 C4 C5 121.6(3) . . ?
C3 C4 H4 119.2 . . ?
C6 C5A H5A 114.3 . . ?
C6 C5A C4A 131(2) . . ?
C4A C5A H5A 114.3 . . ?
C5A C4A H4A 121.6 . . ?
C3A C4A C5A 117(2) . . ?
C3A C4A H4A 121.6 . . ?
C4A C3A H3A 122.4 . . ?
C2A C3A C4A 115.1(14) . . ?
C2A C3A H3A 122.4 . . ?
C3A C2A H2A 118.4 . . ?
C1A C2A C3A 123.2(16) . . ?
C1A C2A H2A 118.4 . . ?
C6 C1A H1AA 116.3 . . ?
C2A C1A C6 127.3(14) . . ?
C2A C1A H1AA 116.3 . . ?

loop_
_geom_bond_atom_site_label_1
_geom_bond_atom_site_label_2
_geom_bond_distance
_geom_bond_site_symmetry_2
_geom_bond_publ_flag
O1 C13 1.2183(18) . ?
N1 H1 0.8800 . ?
N1 C14 1.3999(18) . ?
N1 C13 1.3648(18) . ?
N2 C19 1.3650(19) . ?
N2 C22 1.3191(19) . ?
C14 C19 1.4318(19) . ?
C14 C15 1.371(2) . ?
C19 C18 1.4161(19) . ?
C18 C17 1.411(2) . ?
C18 C20 1.415(2) . ?
C13 C12 1.515(2) . ?
C15 H15 0.9500 . ?
C15 C16 1.413(2) . ?
C17 H17 0.9500 . ?
C17 C16 1.359(2) . ?
C20 H20 0.9500 . ?
C20 C21 1.361(2) . ?
C12 H12 1.0000 . ?
C12 C11 1.557(2) . ?
C12 C9 1.5473(19) . ?
C7 H7 1.0000 . ?
C7 C8 1.560(2) . ?
C7 C6 1.515(2) . ?
C7 C11 1.547(2) . ?
C16 H16 0.9500 . ?
C8 H8A 0.9900 . ?
C8 H8B 0.9900 . ?
C8 C9 1.530(2) . ?
C6 C5 1.381(4) . ?
C6 C1 1.400(3) . ?
C6 C5A 1.391(18) . ?
C6 C1A 1.410(14) . ?
C11 H11 1.0000 . ?
C11 C10 1.555(2) . ?
C9 H9 1.0000 . ?
C9 C10 1.542(2) . ?
C21 H21 0.9500 . ?
C21 C22 1.405(2) . ?
C10 H10A 0.9900 . ?
C10 H10B 0.9900 . ?
C22 H22 0.9500 . ?
C5 H5 0.9500 . ?
C5 C4 1.397(5) . ?
C1 H1A 0.9500 . ?
C1 C2 1.394(3) . ?
C3 H3 0.9500 . ?
C3 C2 1.375(3) . ?
C3 C4 1.372(4) . ?
C2 H2 0.9500 . ?
C4 H4 0.9500 . ?
C5A H5A 0.9500 . ?
C5A C4A 1.409(17) . ?
C4A H4A 0.9500 . ?
C4A C3A 1.380(16) . ?
C3A H3A 0.9500 . ?
C3A C2A 1.377(15) . ?
C2A H2A 0.9500 . ?
C2A C1A 1.356(15) . ?
C1A H1AA 0.9500 . ?

loop_
_geom_hbond_atom_site_label_D
_geom_hbond_atom_site_label_H
_geom_hbond_atom_site_label_A
_geom_hbond_distance_DH
_geom_hbond_distance_HA
_geom_hbond_distance_DA
_geom_hbond_angle_DHA
_geom_hbond_site_symmetry_A
_geom_hbond_publ_flag
C15 H15 O1 0.95 2.32 2.8982(19) 118.7 . yes
C21 H21 O1 0.95 2.60 3.5492(18) 175.4 1_545 yes

loop_
_geom_torsion_atom_site_label_1
_geom_torsion_atom_site_label_2
_geom_torsion_atom_site_label_3
_geom_torsion_atom_site_label_4
_geom_torsion
_geom_torsion_site_symmetry_1
_geom_torsion_site_symmetry_2
_geom_torsion_site_symmetry_3
_geom_torsion_site_symmetry_4
_geom_torsion_publ_flag
O1 C13 C12 C11 122.75(16) . . . . ?
O1 C13 C12 C9 21.0(2) . . . . ?
N1 C14 C19 N2 3.74(18) . . . . ?
N1 C14 C19 C18 -176.78(12) . . . . ?
N1 C14 C15 C16 176.44(13) . . . . ?
N1 C13 C12 C11 -60.13(18) . . . . ?
N1 C13 C12 C9 -161.87(12) . . . . ?
N2 C19 C18 C17 179.15(13) . . . . ?
N2 C19 C18 C20 -1.6(2) . . . . ?
C14 N1 C13 O1 3.7(2) . . . . ?
C14 N1 C13 C12 -173.46(13) . . . . ?
C14 C19 C18 C17 -0.3(2) . . . . ?
C14 C19 C18 C20 178.96(13) . . . . ?
C14 C15 C16 C17 0.7(2) . . . . ?
C19 N2 C22 C21 0.4(2) . . . . ?
C19 C14 C15 C16 -2.3(2) . . . . ?
C19 C18 C17 C16 -1.2(2) . . . . ?
C19 C18 C20 C21 0.2(2) . . . . ?
C18 C17 C16 C15 1.1(2) . . . . ?
C18 C20 C21 C22 1.4(2) . . . . ?
C13 N1 C14 C19 167.41(13) . . . . ?
C13 N1 C14 C15 -11.3(2) . . . . ?
C13 C12 C11 C7 -56.47(16) . . . . ?
C13 C12 C11 C10 -156.33(14) . . . . ?
C13 C12 C9 C8 59.81(16) . . . . ?
C13 C12 C9 C10 160.58(13) . . . . ?
C15 C14 C19 N2 -177.42(13) . . . . ?
C15 C14 C19 C18 2.1(2) . . . . ?
C17 C18 C20 C21 179.40(15) . . . . ?
C20 C18 C17 C16 179.55(14) . . . . ?
C20 C21 C22 N2 -1.8(3) . . . . ?
C12 C11 C10 C9 35.58(10) . . . . ?
C12 C9 C10 C11 -35.80(10) . . . . ?
C7 C8 C9 C12 44.94(14) . . . . ?
C7 C8 C9 C10 -43.22(13) . . . . ?
C7 C6 C5 C4 -176.7(14) . . . . ?
C7 C6 C1 C2 176.6(2) . . . . ?
C7 C6 C5A C4A -168(13) . . . . ?
C7 C6 C1A C2A 176.8(15) . . . . ?
C7 C11 C10 C9 -67.54(12) . . . . ?
C8 C7 C6 C5 -1.2(17) . . . . ?
C8 C7 C6 C1 -176.44(18) . . . . ?
C8 C7 C6 C5A -2(10) . . . . ?
C8 C7 C6 C1A 176.6(13) . . . . ?
C8 C7 C11 C12 -41.96(13) . . . . ?
C8 C7 C11 C10 45.39(13) . . . . ?
C8 C9 C10 C11 66.46(12) . . . . ?
C6 C7 C8 C9 -127.63(13) . . . . ?
C6 C7 C11 C12 86.08(14) . . . . ?
C6 C7 C11 C10 173.42(12) . . . . ?
C6 C5 C4 C3 1(3) . . . . ?
C6 C1 C2 C3 -0.2(4) . . . . ?
C6 C5A C4A C3A -11(23) . . . . ?
C11 C12 C9 C8 -65.01(12) . . . . ?
C11 C12 C9 C10 35.76(10) . . . . ?
C11 C7 C8 C9 -1.52(13) . . . . ?
C11 C7 C6 C5 -118.2(17) . . . . ?
C11 C7 C6 C1 66.5(2) . . . . ?
C11 C7 C6 C5A -119(10) . . . . ?
C11 C7 C6 C1A 59.5(13) . . . . ?
C9 C12 C11 C7 64.40(12) . . . . ?
C9 C12 C11 C10 -35.46(10) . . . . ?
C22 N2 C19 C14 -179.25(13) . . . . ?
C22 N2 C19 C18 1.3(2) . . . . ?
C5 C6 C1 C2 1.1(16) . . . . ?
C1 C6 C5 C4 -2(3) . . . . ?
C2 C3 C4 C5 -0.5(17) . . . . ?
C4 C3 C2 C1 -0.1(4) . . . . ?
C5A C6 C1A C2A -4(9) . . . . ?
C5A C4A C3A C2A -1(10) . . . . ?
C4A C3A C2A C1A 8(4) . . . . ?
C3A C2A C1A C6 -6(4) . . . . ?
C1A C6 C5A C4A 12(21) . . . . ?
